data_4088343
loop_
_publ_author_name
'Khake, Shrikant M.'
'Jagtap, Rahul A.'
'Dangat, Yuvraj B.'
'Gonnade, Rajesh G.'
'Vanka, Kumar'
'Punji, Benudhar'

_publ_section_title
;
 Mechanistic Insights into Pincer-Ligated Palladium-Catalyzed Arylation of
 Azoles with Aryl Iodides: Evidence of a PdII--PdIV--PdII Pathway
;
_journal_issue 6
_journal_name_full Organometallics
_journal_page_first 875
_journal_paper_doi 10.1021/acs.organomet.6b00003
_journal_volume 35
_journal_year 2016
_chemical_formula_moiety 'C24 H33 N2 O P Pd S'
_chemical_formula_sum 'C24 H33 N2 O P Pd S'
_chemical_formula_weight 534.95
_space_group_IT_number 14
_space_group_name_Hall '-P 2yn'
_space_group_name_H-M_alt 'P 1 21/n 1'
_symmetry_cell_setting monoclinic
_symmetry_space_group_name_H-M 'P 1 21/n 1'
_atom_sites_solution_hydrogens geom
_atom_sites_solution_primary direct
_atom_sites_solution_secondary difmap
_audit_creation_method SHELXL-97
_cell_angle_alpha 90.00
_cell_angle_beta 98.253(2)
_cell_angle_gamma 90.00
_cell_formula_units_Z 8
_cell_length_a 16.2191(7)
_cell_length_b 12.0992(6)
_cell_length_c 25.0235(11)
_cell_measurement_reflns_used 9887
_cell_measurement_temperature 150(2)
_cell_measurement_theta_max 31.66
_cell_measurement_theta_min 2.20
_cell_volume 4859.7(4)
_computing_cell_refinement 'Bruker SAINT'
_computing_data_collection 'Bruker APEX2'
_computing_data_reduction 'Bruker SAINT'
_computing_molecular_graphics 'Bruker SHELXTL'
_computing_publication_material 'Bruker SHELXTL'
_computing_structure_refinement 'SHELXL-97 (Sheldrick, 2008)'
_computing_structure_solution 'SHELXS-97 (Sheldrick, 2008)'
_diffrn_ambient_temperature 150(2)
_diffrn_measured_fraction_theta_full 1.000
_diffrn_measured_fraction_theta_max 1.000
_diffrn_measurement_device_type 'Bruker APEX-II CCD'
_diffrn_measurement_method '\f and \w scans'
_diffrn_radiation_monochromator graphite
_diffrn_radiation_source 'fine-focus sealed tube'
_diffrn_radiation_type MoK\a
_diffrn_radiation_wavelength 0.71073
_diffrn_reflns_av_R_equivalents 0.0305
_diffrn_reflns_av_sigmaI/netI 0.0266
_diffrn_reflns_limit_h_max 20
_diffrn_reflns_limit_h_min -19
_diffrn_reflns_limit_k_max 12
_diffrn_reflns_limit_k_min -14
_diffrn_reflns_limit_l_max 30
_diffrn_reflns_limit_l_min -30
_diffrn_reflns_number 40702
_diffrn_reflns_theta_full 26.00
_diffrn_reflns_theta_max 26.00
_diffrn_reflns_theta_min 1.41
_exptl_absorpt_coefficient_mu 0.933
_exptl_absorpt_correction_T_max 0.8210
_exptl_absorpt_correction_T_min 0.6788
_exptl_absorpt_correction_type multi-scan
_exptl_absorpt_process_details 'bruker(sadabs, 2006)'
_exptl_crystal_colour brown
_exptl_crystal_density_diffrn 1.462
_exptl_crystal_density_method 'not measured'
_exptl_crystal_description block
_exptl_crystal_F_000 2208
_exptl_crystal_size_max 0.45
_exptl_crystal_size_mid 0.32
_exptl_crystal_size_min 0.22
_refine_diff_density_max 1.258
_refine_diff_density_min -0.731
_refine_diff_density_rms 0.066
_refine_ls_extinction_method none
_refine_ls_goodness_of_fit_ref 1.062
_refine_ls_hydrogen_treatment mixed
_refine_ls_matrix_type full
_refine_ls_number_parameters 571
_refine_ls_number_reflns 9527
_refine_ls_number_restraints 12
_refine_ls_restrained_S_all 1.062
_refine_ls_R_factor_all 0.0359
_refine_ls_R_factor_gt 0.0284
_refine_ls_shift/su_max 0.002
_refine_ls_shift/su_mean 0.000
_refine_ls_structure_factor_coef Fsqd
_refine_ls_weighting_details 'calc w=1/[\s^2^(Fo^2^)+(0.0178P)^2^+5.6709P] where P=(Fo^2^+2Fc^2^)/3'
_refine_ls_weighting_scheme calc
_refine_ls_wR_factor_gt 0.0578
_refine_ls_wR_factor_ref 0.0607
_reflns_number_gt 8323
_reflns_number_total 9527
_reflns_threshold_expression >2sigma(I)
_cod_data_source_file om6b00003_si_004.cif
_cod_data_source_block skf_33
_cod_depositor_comments
;
The following automatic conversions were performed:

data item '_symmetry_cell_setting' value 'Monoclinic' was changed to
'monoclinic' in accordance with the
/home/saulius/struct/COD-crude-data/automatic-downloads/DataCite-retrospective/ACS/depositions/lib/dictionaries/cif_core.dic
dictionary named 'cif_core.dic' version 2.4.2 last updated on
2011-04-26.

Automatic conversion script
Id: cif_fix_values 6909 2019-04-08 15:41:33Z antanas 
;
_cod_original_sg_symbol_H-M 'P2(1)/n  '
_cod_database_code 4088343

loop_
_symmetry_equiv_pos_as_xyz
'x, y, z'
'-x+1/2, y+1/2, -z+1/2'
'-x, -y, -z'
'x-1/2, -y-1/2, z-1/2'

loop_
_atom_site_label
_atom_site_type_symbol
_atom_site_fract_x
_atom_site_fract_y
_atom_site_fract_z
_atom_site_U_iso_or_equiv
_atom_site_adp_type
_atom_site_occupancy
_atom_site_symmetry_multiplicity
_atom_site_calc_flag
_atom_site_refinement_flags
_atom_site_disorder_assembly
_atom_site_disorder_group
Pd1 Pd 0.807286(11) 0.701499(14) 0.854540(7) 0.01838(5) Uani 1 1 d . A 3
S1 S 0.96391(4) 0.52441(5) 0.83786(3) 0.02885(15) Uani 1 1 d . A 3
P1 P 0.88920(4) 0.78065(5) 0.92107(3) 0.02014(14) Uani 1 1 d . A 3
O1 O 0.84905(10) 0.90385(13) 0.93071(7) 0.0224(4) Uani 1 1 d . A 3
N1 N 0.70436(13) 0.67242(17) 0.78982(8) 0.0242(5) Uani 1 1 d . A 3
N2 N 0.83106(12) 0.45537(16) 0.87307(8) 0.0219(4) Uani 1 1 d . A 3
C1 C 0.74782(15) 0.84406(19) 0.85815(10) 0.0209(5) Uani 1 1 d . A 3
C2 C 0.67294(15) 0.8595(2) 0.82414(10) 0.0230(5) Uani 1 1 d . A 3
C3 C 0.62481(16) 0.9532(2) 0.83039(12) 0.0299(6) Uani 1 1 d . A 3
H3 H 0.5742 0.9652 0.8069 0.036 Uiso 1 1 calc R A 3
C4 C 0.65127(16) 1.0283(2) 0.87094(11) 0.0298(6) Uani 1 1 d . A 3
H4 H 0.6174 1.0907 0.8756 0.036 Uiso 1 1 calc R A 3
C5 C 0.72643(15) 1.0149(2) 0.90520(10) 0.0240(5) Uani 1 1 d . A 3
H5 H 0.7446 1.0671 0.9327 0.029 Uiso 1 1 calc R A 3
C6 C 0.77319(15) 0.92264(19) 0.89741(10) 0.0204(5) Uani 1 1 d . A 3
C7 C 0.64810(17) 0.7725(2) 0.78190(11) 0.0310(6) Uani 1 1 d . A 3
H5A H 0.6504 0.8043 0.7457 0.037 Uiso 1 1 calc R A 3
H5B H 0.5899 0.7495 0.7835 0.037 Uiso 1 1 calc R A 3
C8 C 0.73753(19) 0.6471(2) 0.73875(11) 0.0366(7) Uani 1 1 d . A 3
H1A H 0.6904 0.6401 0.7091 0.044 Uiso 1 1 calc R A 3
H1B H 0.7668 0.5751 0.7426 0.044 Uiso 1 1 calc R A 3
C9 C 0.7964(2) 0.7338(3) 0.72406(13) 0.0536(9) Uani 1 1 d . A 3
H2A H 0.7682 0.8057 0.7210 0.080 Uiso 1 1 calc R A 3
H2B H 0.8143 0.7149 0.6894 0.080 Uiso 1 1 calc R A 3
H2C H 0.8451 0.7376 0.7521 0.080 Uiso 1 1 calc R A 3
C10 C 0.65460(18) 0.5765(2) 0.80479(12) 0.0374(7) Uani 1 1 d . A 3
H3A H 0.6888 0.5086 0.8055 0.045 Uiso 1 1 calc R A 3
H3B H 0.6053 0.5666 0.7769 0.045 Uiso 1 1 calc R A 3
C11 C 0.6259(2) 0.5919(3) 0.85947(14) 0.0509(9) Uani 1 1 d . A 3
H4A H 0.6745 0.5935 0.8877 0.076 Uiso 1 1 calc R A 3
H4B H 0.5894 0.5305 0.8663 0.076 Uiso 1 1 calc R A 3
H4C H 0.5953 0.6617 0.8597 0.076 Uiso 1 1 calc R A 3
C12 C 0.89445(17) 0.7215(2) 0.98842(10) 0.0287(6) Uani 1 1 d . A 3
H12 H 0.9162 0.7792 1.0154 0.034 Uiso 1 1 calc R A 3
C13 C 0.9531(2) 0.6219(2) 0.99591(12) 0.0404(8) Uani 1 1 d . A 3
H13A H 0.9525 0.5901 1.0319 0.061 Uiso 1 1 calc R A 3
H13B H 1.0098 0.6455 0.9923 0.061 Uiso 1 1 calc R A 3
H13C H 0.9346 0.5661 0.9684 0.061 Uiso 1 1 calc R A 3
C14 C 0.8067(2) 0.6895(2) 0.99827(12) 0.0383(7) Uani 1 1 d . A 3
H14A H 0.7859 0.6293 0.9738 0.057 Uiso 1 1 calc R A 3
H14B H 0.7697 0.7536 0.9915 0.057 Uiso 1 1 calc R A 3
H14C H 0.8083 0.6652 1.0358 0.057 Uiso 1 1 calc R A 3
C15 C 0.99562(15) 0.8133(2) 0.91005(11) 0.0279(6) Uani 1 1 d . A 3
H15 H 1.0267 0.7419 0.9102 0.033 Uiso 1 1 calc R A 3
C16 C 0.99335(18) 0.8646(2) 0.85408(12) 0.0368(7) Uani 1 1 d . A 3
H16A H 0.9593 0.9319 0.8517 0.055 Uiso 1 1 calc R A 3
H16B H 0.9691 0.8118 0.8266 0.055 Uiso 1 1 calc R A 3
H16C H 1.0501 0.8832 0.8481 0.055 Uiso 1 1 calc R A 3
C17 C 1.04296(18) 0.8869(2) 0.95406(12) 0.0387(7) Uani 1 1 d . A 3
H17A H 1.0998 0.8990 0.9463 0.058 Uiso 1 1 calc R A 3
H17B H 1.0450 0.8506 0.9892 0.058 Uiso 1 1 calc R A 3
H17C H 1.0143 0.9581 0.9547 0.058 Uiso 1 1 calc R A 3
C18 C 0.86228(15) 0.5467(2) 0.85604(10) 0.0213(5) Uani 1 1 d . A 3
C19 C 0.96076(15) 0.3859(2) 0.85490(10) 0.0234(5) Uani 1 1 d . A 3
C20 C 1.01930(17) 0.3014(2) 0.85367(11) 0.0308(6) Uani 1 1 d . A 3
H20 H 1.0714 0.3157 0.8419 0.037 Uiso 1 1 calc R A 3
C21 C 0.99962(18) 0.1967(2) 0.86993(11) 0.0327(6) Uani 1 1 d . A 3
H21 H 1.0385 0.1382 0.8688 0.039 Uiso 1 1 calc R A 3
C22 C 0.92402(17) 0.1753(2) 0.88787(11) 0.0294(6) Uani 1 1 d . A 3
H22 H 0.9121 0.1028 0.8992 0.035 Uiso 1 1 calc R A 3
C23 C 0.86593(16) 0.2585(2) 0.88946(10) 0.0265(6) Uani 1 1 d . A 3
H23 H 0.8142 0.2434 0.9016 0.032 Uiso 1 1 calc R A 3
C24 C 0.88417(15) 0.36500(19) 0.87304(9) 0.0207(5) Uani 1 1 d . A 3
Pd1' Pd 0.673201(12) 0.277195(15) 0.124620(7) 0.02055(5) Uani 1 1 d . B 3
P1' P 0.62971(4) 0.25664(5) 0.03784(3) 0.02254(14) Uani 1 1 d . B 3
O1' O 0.66503(11) 0.13593(14) 0.01953(7) 0.0267(4) Uani 1 1 d . B 3
N1' N 0.72663(12) 0.24049(17) 0.20724(8) 0.0228(5) Uani 1 1 d . B 3
C1' C 0.71848(14) 0.1281(2) 0.11278(10) 0.0209(5) Uani 1 1 d . B 3
C2' C 0.76392(15) 0.0739(2) 0.15650(10) 0.0219(5) Uani 1 1 d . B 3
C3' C 0.79768(16) -0.0302(2) 0.14939(11) 0.0263(6) Uani 1 1 d . B 3
H3' H 0.8290 -0.0673 0.1791 0.032 Uiso 1 1 calc R B 3
C4' C 0.78525(17) -0.0794(2) 0.09874(11) 0.0287(6) Uani 1 1 d . B 3
H4' H 0.8075 -0.1509 0.0943 0.034 Uiso 1 1 calc R B 3
C5' C 0.74082(16) -0.0261(2) 0.05421(10) 0.0260(6) Uani 1 1 d . B 3
H5' H 0.7330 -0.0595 0.0195 0.031 Uiso 1 1 calc R B 3
C6' C 0.70857(15) 0.0771(2) 0.06244(10) 0.0222(5) Uani 1 1 d . B 3
C7' C 0.77752(17) 0.1359(2) 0.20935(10) 0.0285(6) Uani 1 1 d . B 3
H7'A H 0.8373 0.1547 0.2184 0.034 Uiso 1 1 calc R B 3
H7'B H 0.7623 0.0876 0.2383 0.034 Uiso 1 1 calc R B 3
C8' C 0.78009(16) 0.3335(2) 0.23121(10) 0.0289(6) Uani 1 1 d . B 3
H8'A H 0.8084 0.3110 0.2673 0.035 Uiso 1 1 calc R B 3
H8'B H 0.7442 0.3979 0.2362 0.035 Uiso 1 1 calc R B 3
C9' C 0.84523(17) 0.3681(3) 0.19663(12) 0.0370(7) Uani 1 1 d . B 3
H9'A H 0.8821 0.3055 0.1925 0.055 Uiso 1 1 calc R B 3
H9'B H 0.8780 0.4296 0.2141 0.055 Uiso 1 1 calc R B 3
H9'C H 0.8176 0.3915 0.1610 0.055 Uiso 1 1 calc R B 3
C10' C 0.65704(16) 0.2273(2) 0.24000(11) 0.0314(6) Uani 1 1 d . B 3
H10C H 0.6282 0.2991 0.2416 0.038 Uiso 1 1 calc R B 3
H10D H 0.6805 0.2063 0.2773 0.038 Uiso 1 1 calc R B 3
C11' C 0.59409(18) 0.1406(3) 0.21712(12) 0.0415(8) Uani 1 1 d . B 3
H11F H 0.5656 0.1653 0.1819 0.062 Uiso 1 1 calc R B 3
H11D H 0.5531 0.1299 0.2419 0.062 Uiso 1 1 calc R B 3
H11E H 0.6229 0.0707 0.2128 0.062 Uiso 1 1 calc R B 3
C12' C 0.51799(17) 0.2399(2) 0.01562(11) 0.0323(6) Uani 1 1 d . B 3
H12' H 0.5102 0.2143 -0.0228 0.039 Uiso 1 1 calc R B 3
C13' C 0.47306(19) 0.3495(3) 0.01777(13) 0.0469(8) Uani 1 1 d . B 3
H13E H 0.4128 0.3377 0.0093 0.070 Uiso 1 1 calc R B 3
H13F H 0.4912 0.4005 -0.0087 0.070 Uiso 1 1 calc R B 3
H13D H 0.4862 0.3812 0.0540 0.070 Uiso 1 1 calc R B 3
C14' C 0.48312(19) 0.1511(3) 0.04935(13) 0.0486(8) Uani 1 1 d . B 3
H14D H 0.4869 0.1763 0.0868 0.073 Uiso 1 1 calc R B 3
H14E H 0.5154 0.0829 0.0481 0.073 Uiso 1 1 calc R B 3
H14F H 0.4247 0.1369 0.0348 0.073 Uiso 1 1 calc R B 3
C15' C 0.67058(17) 0.3512(2) -0.00850(10) 0.0281(6) Uani 1 1 d . B 3
H15' H 0.6473 0.4262 -0.0030 0.034 Uiso 1 1 calc R B 3
C16' C 0.64547(19) 0.3203(2) -0.06799(10) 0.0345(7) Uani 1 1 d . B 3
H16D H 0.6732 0.3701 -0.0907 0.052 Uiso 1 1 calc R B 3
H16F H 0.5849 0.3273 -0.0775 0.052 Uiso 1 1 calc R B 3
H16E H 0.6622 0.2439 -0.0738 0.052 Uiso 1 1 calc R B 3
C17' C 0.76591(18) 0.3580(2) 0.00639(12) 0.0370(7) Uani 1 1 d . B 3
H17E H 0.7902 0.2845 0.0035 0.055 Uiso 1 1 calc R B 3
H17D H 0.7798 0.3851 0.0435 0.055 Uiso 1 1 calc R B 3
H17F H 0.7884 0.4089 -0.0184 0.055 Uiso 1 1 calc R B 3
C18' C 0.63200(16) 0.4364(2) 0.13830(10) 0.0247(6) Uani 1 1 d . B 3
C19' C 0.61337(16) 0.6421(2) 0.13234(10) 0.0304(6) Uani 1 1 d . C 3
C20' C 0.60535(19) 0.7578(3) 0.12478(12) 0.0426(8) Uani 1 1 d . C 3
H20' H 0.6343 0.7954 0.0998 0.051 Uiso 1 1 calc R C 3
C21' C 0.55391(19) 0.8143(2) 0.15506(14) 0.0448(9) Uani 1 1 d . C 3
H21' H 0.5471 0.8919 0.1505 0.054 Uiso 1 1 calc R C 3
C22' C 0.51314(19) 0.7612(3) 0.19100(14) 0.0457(8) Uani 1 1 d . C 3
H22' H 0.4790 0.8027 0.2115 0.055 Uiso 1 1 calc R C 3
C23' C 0.51970(17) 0.6501(3) 0.19864(12) 0.0371(7) Uani 1 1 d . C 3
H23' H 0.4900 0.6148 0.2239 0.045 Uiso 1 1 calc R C 3
C24' C 0.56965(15) 0.5888(2) 0.16954(10) 0.0255(6) Uani 1 1 d . C 3
S1' S 0.67123(10) 0.55044(12) 0.10120(6) 0.0265(3) Uani 0.80 1 d P D 1
N2' N 0.5841(4) 0.4750(5) 0.1696(2) 0.0188(11) Uani 0.70 1 d PU E 1
S1" S 0.5692(5) 0.4571(7) 0.1870(3) 0.0424(16) Uani 0.20 1 d P F 2
N2" N 0.6537(10) 0.5258(14) 0.1104(7) 0.063(5) Uani 0.30 1 d PU G 2

loop_
_atom_site_aniso_label
_atom_site_aniso_U_11
_atom_site_aniso_U_22
_atom_site_aniso_U_33
_atom_site_aniso_U_23
_atom_site_aniso_U_13
_atom_site_aniso_U_12
Pd1 0.01952(9) 0.01543(9) 0.01968(10) -0.00188(7) 0.00113(7) 0.00202(7)
S1 0.0265(3) 0.0249(3) 0.0378(4) 0.0035(3) 0.0135(3) 0.0016(3)
P1 0.0218(3) 0.0169(3) 0.0208(3) -0.0013(2) -0.0002(3) 0.0037(2)
O1 0.0228(9) 0.0173(8) 0.0253(9) -0.0029(7) -0.0026(7) 0.0060(7)
N1 0.0247(11) 0.0212(11) 0.0251(11) -0.0026(9) -0.0020(9) -0.0006(9)
N2 0.0202(10) 0.0205(10) 0.0254(11) -0.0020(9) 0.0047(9) 0.0027(8)
C1 0.0216(12) 0.0172(12) 0.0243(13) 0.0036(10) 0.0050(10) 0.0013(10)
C2 0.0212(12) 0.0212(12) 0.0259(13) 0.0035(10) 0.0011(10) 0.0009(10)
C3 0.0220(13) 0.0221(13) 0.0435(16) 0.0025(12) -0.0025(12) 0.0022(10)
C4 0.0244(13) 0.0192(13) 0.0459(17) -0.0001(12) 0.0054(12) 0.0075(10)
C5 0.0260(13) 0.0188(12) 0.0278(14) -0.0006(10) 0.0056(11) -0.0007(10)
C6 0.0188(12) 0.0189(12) 0.0238(13) 0.0046(10) 0.0038(10) 0.0018(9)
C7 0.0281(14) 0.0281(14) 0.0338(15) -0.0020(12) -0.0062(12) 0.0050(11)
C8 0.0392(17) 0.0433(17) 0.0254(15) -0.0084(13) -0.0014(13) 0.0047(13)
C9 0.047(2) 0.084(3) 0.0293(17) 0.0004(17) 0.0041(15) -0.0085(18)
C10 0.0296(15) 0.0285(15) 0.0502(19) 0.0010(13) -0.0072(14) -0.0078(12)
C11 0.0381(18) 0.059(2) 0.055(2) 0.0119(17) 0.0057(16) -0.0138(16)
C12 0.0412(16) 0.0224(13) 0.0207(13) -0.0006(10) -0.0016(12) 0.0052(11)
C13 0.056(2) 0.0303(15) 0.0306(16) 0.0050(12) -0.0072(14) 0.0154(14)
C14 0.056(2) 0.0311(15) 0.0298(16) 0.0039(12) 0.0129(14) 0.0022(14)
C15 0.0197(13) 0.0245(13) 0.0387(16) -0.0078(12) 0.0015(11) 0.0016(10)
C16 0.0330(16) 0.0395(17) 0.0407(17) -0.0071(13) 0.0154(13) -0.0102(13)
C17 0.0280(15) 0.0400(17) 0.0456(18) -0.0085(14) -0.0030(13) -0.0066(13)
C18 0.0217(12) 0.0234(13) 0.0186(12) -0.0018(10) 0.0021(10) 0.0006(10)
C19 0.0253(13) 0.0244(13) 0.0203(13) -0.0009(10) 0.0022(10) 0.0030(10)
C20 0.0250(14) 0.0365(16) 0.0324(15) 0.0004(12) 0.0091(12) 0.0068(12)
C21 0.0342(15) 0.0289(14) 0.0335(15) -0.0002(12) 0.0000(12) 0.0151(12)
C22 0.0350(15) 0.0201(13) 0.0317(15) 0.0017(11) -0.0005(12) 0.0036(11)
C23 0.0252(13) 0.0240(13) 0.0300(14) -0.0004(11) 0.0035(11) -0.0015(10)
C24 0.0214(12) 0.0206(12) 0.0192(12) -0.0029(10) 0.0004(10) 0.0016(10)
Pd1' 0.02208(10) 0.02287(10) 0.01632(10) -0.00257(7) 0.00149(7) 0.00337(7)
P1' 0.0265(3) 0.0227(3) 0.0174(3) -0.0011(3) -0.0005(3) 0.0042(3)
O1' 0.0375(10) 0.0234(9) 0.0176(9) -0.0012(7) -0.0014(8) 0.0059(8)
N1' 0.0209(11) 0.0286(11) 0.0192(11) -0.0041(9) 0.0042(9) -0.0025(9)
C1' 0.0180(12) 0.0225(12) 0.0225(13) 0.0020(10) 0.0040(10) -0.0002(10)
C2' 0.0200(12) 0.0263(13) 0.0197(13) 0.0018(10) 0.0038(10) -0.0026(10)
C3' 0.0233(13) 0.0284(14) 0.0272(14) 0.0087(11) 0.0033(11) 0.0028(11)
C4' 0.0300(14) 0.0212(13) 0.0359(15) 0.0042(11) 0.0086(12) 0.0017(11)
C5' 0.0324(14) 0.0225(13) 0.0236(13) -0.0038(10) 0.0058(11) -0.0008(11)
C6' 0.0233(13) 0.0228(13) 0.0203(13) 0.0024(10) 0.0024(10) -0.0008(10)
C7' 0.0292(14) 0.0348(15) 0.0205(13) 0.0027(11) 0.0001(11) 0.0005(12)
C8' 0.0231(13) 0.0384(15) 0.0243(14) -0.0066(12) 0.0000(11) -0.0039(11)
C9' 0.0283(15) 0.0457(18) 0.0368(16) 0.0001(14) 0.0040(13) -0.0094(13)
C10' 0.0264(14) 0.0473(17) 0.0211(13) -0.0021(12) 0.0046(11) -0.0070(12)
C11' 0.0342(16) 0.061(2) 0.0300(16) 0.0017(14) 0.0055(13) -0.0187(15)
C12' 0.0276(14) 0.0424(16) 0.0249(14) 0.0005(12) -0.0033(12) -0.0001(12)
C13' 0.0330(17) 0.059(2) 0.0476(19) 0.0031(16) 0.0006(15) 0.0153(15)
C14' 0.0334(17) 0.063(2) 0.048(2) 0.0063(17) -0.0011(15) -0.0124(15)
C15' 0.0385(16) 0.0220(13) 0.0240(13) -0.0012(11) 0.0054(12) 0.0038(11)
C16' 0.0452(17) 0.0347(16) 0.0233(14) 0.0039(12) 0.0043(13) 0.0028(13)
C17' 0.0413(17) 0.0397(17) 0.0311(16) -0.0025(13) 0.0091(13) -0.0070(13)
C18' 0.0271(14) 0.0264(14) 0.0198(13) 0.0006(11) 0.0001(11) 0.0012(11)
C19' 0.0229(14) 0.0433(17) 0.0233(14) -0.0047(12) -0.0028(11) 0.0041(12)
C20' 0.0343(16) 0.0523(19) 0.0365(17) 0.0147(15) -0.0111(14) -0.0147(15)
C21' 0.0362(17) 0.0266(15) 0.063(2) -0.0104(15) -0.0236(16) 0.0071(13)
C22' 0.0319(16) 0.0446(19) 0.056(2) -0.0195(16) -0.0105(15) 0.0109(14)
C23' 0.0252(15) 0.0505(19) 0.0347(16) -0.0106(14) 0.0009(12) 0.0033(13)
C24' 0.0192(12) 0.0288(14) 0.0260(14) -0.0025(11) -0.0051(11) 0.0004(10)
S1' 0.0309(6) 0.0241(5) 0.0264(5) 0.0010(4) 0.0108(4) 0.0024(4)
N2' 0.022(2) 0.023(2) 0.013(2) 0.0044(18) 0.0052(17) -0.0012(17)
S1" 0.040(3) 0.037(4) 0.050(5) -0.012(3) 0.007(3) 0.004(3)
N2" 0.053(8) 0.068(9) 0.066(9) -0.027(7) 0.004(6) 0.018(6)

loop_
_atom_type_symbol
_atom_type_description
_atom_type_scat_dispersion_real
_atom_type_scat_dispersion_imag
_atom_type_scat_source
C C 0.0033 0.0016 'International Tables Vol C Tables 4.2.6.8 and 6.1.1.4'
H H 0.0000 0.0000 'International Tables Vol C Tables 4.2.6.8 and 6.1.1.4'
N N 0.0061 0.0033 'International Tables Vol C Tables 4.2.6.8 and 6.1.1.4'
O O 0.0106 0.0060 'International Tables Vol C Tables 4.2.6.8 and 6.1.1.4'
P P 0.1023 0.0942 'International Tables Vol C Tables 4.2.6.8 and 6.1.1.4'
S S 0.1246 0.1234 'International Tables Vol C Tables 4.2.6.8 and 6.1.1.4'
Pd Pd -0.9988 1.0072 'International Tables Vol C Tables 4.2.6.8 and 6.1.1.4'

loop_
_geom_angle_atom_site_label_1
_geom_angle_atom_site_label_2
_geom_angle_atom_site_label_3
_geom_angle
C1 Pd1 C18 174.46(10)
C1 Pd1 N1 81.31(9)
C18 Pd1 N1 98.58(8)
C1 Pd1 P1 80.30(7)
C18 Pd1 P1 99.70(7)
N1 Pd1 P1 161.60(6)
C19 S1 C18 91.29(12)
O1 P1 C12 100.71(11)
O1 P1 C15 103.11(11)
C12 P1 C15 107.72(13)
O1 P1 Pd1 107.16(6)
C12 P1 Pd1 118.23(9)
C15 P1 Pd1 117.46(9)
C6 O1 P1 112.88(14)
C8 N1 C10 109.3(2)
C8 N1 C7 109.8(2)
C10 N1 C7 108.5(2)
C8 N1 Pd1 109.79(16)
C10 N1 Pd1 108.84(16)
C7 N1 Pd1 110.56(14)
C18 N2 C24 113.2(2)
C6 C1 C2 119.0(2)
C6 C1 Pd1 122.11(17)
C2 C1 Pd1 118.43(18)
C1 C2 C3 119.5(2)
C1 C2 C7 117.2(2)
C3 C2 C7 123.2(2)
C4 C3 C2 119.7(2)
C4 C3 H3 120.2
C2 C3 H3 120.2
C3 C4 C5 121.7(2)
C3 C4 H4 119.2
C5 C4 H4 119.2
C6 C5 C4 117.2(2)
C6 C5 H5 121.4
C4 C5 H5 121.4
C5 C6 C1 122.8(2)
C5 C6 O1 120.1(2)
C1 C6 O1 117.1(2)
C2 C7 N1 111.9(2)
C2 C7 H5A 109.2
N1 C7 H5A 109.2
C2 C7 H5B 109.2
N1 C7 H5B 109.2
H5A C7 H5B 107.9
N1 C8 C9 112.8(2)
N1 C8 H1A 109.0
C9 C8 H1A 109.0
N1 C8 H1B 109.0
C9 C8 H1B 109.0
H1A C8 H1B 107.8
N1 C10 C11 112.1(2)
N1 C10 H3A 109.2
C11 C10 H3A 109.2
N1 C10 H3B 109.2
C11 C10 H3B 109.2
H3A C10 H3B 107.9
C14 C12 C13 111.0(2)
C14 C12 P1 109.12(18)
C13 C12 P1 111.6(2)
C14 C12 H12 108.3
C13 C12 H12 108.3
P1 C12 H12 108.3
C16 C15 C17 111.5(2)
C16 C15 P1 109.07(18)
C17 C15 P1 113.8(2)
C16 C15 H15 107.4
C17 C15 H15 107.4
P1 C15 H15 107.4
N2 C18 S1 111.57(18)
N2 C18 Pd1 125.59(18)
S1 C18 Pd1 122.72(13)
C20 C19 C24 120.7(2)
C20 C19 S1 131.1(2)
C24 C19 S1 108.19(18)
C21 C20 C19 118.5(3)
C21 C20 H20 120.7
C19 C20 H20 120.7
C20 C21 C22 121.2(2)
C20 C21 H21 119.4
C22 C21 H21 119.4
C23 C22 C21 120.7(2)
C23 C22 H22 119.7
C21 C22 H22 119.7
C22 C23 C24 119.3(2)
C22 C23 H23 120.4
C24 C23 H23 120.4
N2 C24 C23 124.6(2)
N2 C24 C19 115.8(2)
C23 C24 C19 119.7(2)
C1' Pd1' C18' 177.03(10)
C1' Pd1' N1' 81.40(9)
C18' Pd1' N1' 97.25(9)
C1' Pd1' P1' 79.81(7)
C18' Pd1' P1' 101.65(7)
N1' Pd1' P1' 160.98(6)
O1' P1' C15' 101.86(11)
O1' P1' C12' 100.65(12)
C15' P1' C12' 108.16(13)
O1' P1' Pd1' 107.34(6)
C15' P1' Pd1' 117.61(9)
C12' P1' Pd1' 118.44(10)
C6' O1' P1' 113.23(15)
C8' N1' C10' 107.51(19)
C8' N1' C7' 109.60(19)
C10' N1' C7' 110.1(2)
C8' N1' Pd1' 110.97(16)
C10' N1' Pd1' 108.33(15)
C7' N1' Pd1' 110.29(14)
C6' C1' C2' 118.8(2)
C6' C1' Pd1' 122.76(18)
C2' C1' Pd1' 118.42(18)
C1' C2' C3' 119.9(2)
C1' C2' C7' 116.7(2)
C3' C2' C7' 123.3(2)
C4' C3' C2' 119.7(2)
C4' C3' H3' 120.2
C2' C3' H3' 120.2
C3' C4' C5' 121.5(2)
C3' C4' H4' 119.3
C5' C4' H4' 119.3
C6' C5' C4' 117.5(2)
C6' C5' H5' 121.2
C4' C5' H5' 121.2
C5' C6' C1' 122.7(2)
C5' C6' O1' 120.6(2)
C1' C6' O1' 116.8(2)
C2' C7' N1' 112.1(2)
C2' C7' H7'A 109.2
N1' C7' H7'A 109.2
C2' C7' H7'B 109.2
N1' C7' H7'B 109.2
H7'A C7' H7'B 107.9
N1' C8' C9' 113.0(2)
N1' C8' H8'A 109.0
C9' C8' H8'A 109.0
N1' C8' H8'B 109.0
C9' C8' H8'B 109.0
H8'A C8' H8'B 107.8
N1' C10' C11' 112.8(2)
N1' C10' H10C 109.0
C11' C10' H10C 109.0
N1' C10' H10D 109.0
C11' C10' H10D 109.0
H10C C10' H10D 107.8
C13' C12' C14' 112.2(3)
C13' C12' P1' 110.6(2)
C14' C12' P1' 109.88(19)
C13' C12' H12' 108.0
C14' C12' H12' 108.0
P1' C12' H12' 108.0
C16' C15' C17' 111.5(2)
C16' C15' P1' 113.32(19)
C17' C15' P1' 108.95(18)
C16' C15' H15' 107.6
C17' C15' H15' 107.6
P1' C15' H15' 107.6
C24' C19' C20' 119.8(3)
C21' C20' C19' 117.8(3)
C21' C20' H20' 121.1
C19' C20' H20' 121.1
C22' C21' C20' 121.3(3)
C22' C21' H21' 119.3
C20' C21' H21' 119.3
C21' C22' C23' 121.8(3)
C21' C22' H22' 119.1
C23' C22' H22' 119.1
C22' C23' C24' 119.8(3)
C22' C23' H23' 120.1
C24' C23' H23' 120.1
C23' C24' C19' 119.5(3)

loop_
_geom_bond_atom_site_label_1
_geom_bond_atom_site_label_2
_geom_bond_distance
Pd1 C1 1.985(2)
Pd1 C18 2.072(2)
Pd1 N1 2.181(2)
Pd1 P1 2.1953(6)
S1 C19 1.732(3)
S1 C18 1.792(3)
P1 O1 1.6581(16)
P1 C12 1.822(3)
P1 C15 1.830(3)
O1 C6 1.402(3)
N1 C8 1.488(3)
N1 C10 1.492(3)
N1 C7 1.512(3)
N2 C18 1.312(3)
N2 C24 1.392(3)
C1 C6 1.387(3)
C1 C2 1.392(3)
C2 C3 1.397(3)
C2 C7 1.505(3)
C3 C4 1.384(4)
C3 H3 0.9500
C4 C5 1.396(4)
C4 H4 0.9500
C5 C6 1.379(3)
C5 H5 0.9500
C7 H5A 0.9900
C7 H5B 0.9900
C8 C9 1.500(4)
C8 H1A 0.9900
C8 H1B 0.9900
C9 H2A 0.9800
C9 H2B 0.9800
C9 H2C 0.9800
C10 C11 1.519(4)
C10 H3A 0.9900
C10 H3B 0.9900
C11 H4A 0.9800
C11 H4B 0.9800
C11 H4C 0.9800
C12 C14 1.529(4)
C12 C13 1.530(4)
C12 H12 1.0000
C13 H13A 0.9800
C13 H13B 0.9800
C13 H13C 0.9800
C14 H14A 0.9800
C14 H14B 0.9800
C14 H14C 0.9800
C15 C16 1.528(4)
C15 C17 1.534(4)
C15 H15 1.0000
C16 H16A 0.9800
C16 H16B 0.9800
C16 H16C 0.9800
C17 H17A 0.9800
C17 H17B 0.9800
C17 H17C 0.9800
C19 C20 1.398(3)
C19 C24 1.405(4)
C20 C21 1.382(4)
C20 H20 0.9500
C21 C22 1.389(4)
C21 H21 0.9500
C22 C23 1.383(4)
C22 H22 0.9500
C23 C24 1.397(3)
C23 H23 0.9500
Pd1' C1' 1.986(2)
Pd1' C18' 2.083(3)
Pd1' N1' 2.170(2)
Pd1' P1' 2.1990(7)
P1' O1' 1.6573(18)
P1' C15' 1.820(3)
P1' C12' 1.829(3)
O1' C6' 1.393(3)
N1' C8' 1.493(3)
N1' C10' 1.496(3)
N1' C7' 1.508(3)
C1' C6' 1.392(3)
C1' C2' 1.392(3)
C2' C3' 1.395(4)
C2' C7' 1.509(3)
C3' C4' 1.388(4)
C3' H3' 0.9500
C4' C5' 1.395(4)
C4' H4' 0.9500
C5' C6' 1.380(3)
C5' H5' 0.9500
C7' H7'A 0.9900
C7' H7'B 0.9900
C8' C9' 1.517(4)
C8' H8'A 0.9900
C8' H8'B 0.9900
C9' H9'A 0.9800
C9' H9'B 0.9800
C9' H9'C 0.9800
C10' C11' 1.517(4)
C10' H10C 0.9900
C10' H10D 0.9900
C11' H11F 0.9800
C11' H11D 0.9800
C11' H11E 0.9800
C12' C13' 1.518(4)
C12' C14' 1.524(4)
C12' H12' 1.0000
C13' H13E 0.9800
C13' H13F 0.9800
C13' H13D 0.9800
C14' H14D 0.9800
C14' H14E 0.9800
C14' H14F 0.9800
C15' C16' 1.532(4)
C15' C17' 1.540(4)
C15' H15' 1.0000
C16' H16D 0.9800
C16' H16F 0.9800
C16' H16E 0.9800
C17' H17E 0.9800
C17' H17D 0.9800
C17' H17F 0.9800
C19' C24' 1.405(4)
C19' C20' 1.417(4)
C20' C21' 1.385(5)
C20' H20' 0.9500
C21' C22' 1.353(5)
C21' H21' 0.9500
C22' C23' 1.360(4)
C22' H22' 0.9500
C23' C24' 1.381(4)
C23' H23' 0.9500

loop_
_geom_torsion_atom_site_label_1
_geom_torsion_atom_site_label_2
_geom_torsion_atom_site_label_3
_geom_torsion_atom_site_label_4
_geom_torsion
C1 Pd1 P1 O1 0.14(10)
C18 Pd1 P1 O1 -174.24(10)
N1 Pd1 P1 O1 -0.8(2)
C1 Pd1 P1 C12 112.88(12)
C18 Pd1 P1 C12 -61.50(12)
N1 Pd1 P1 C12 111.9(2)
C1 Pd1 P1 C15 -115.19(12)
C18 Pd1 P1 C15 70.43(12)
N1 Pd1 P1 C15 -116.1(2)
C12 P1 O1 C6 -120.67(17)
C15 P1 O1 C6 128.11(17)
Pd1 P1 O1 C6 3.54(17)
C1 Pd1 N1 C8 123.06(18)
C18 Pd1 N1 C8 -62.54(18)
P1 Pd1 N1 C8 124.0(2)
C1 Pd1 N1 C10 -117.34(18)
C18 Pd1 N1 C10 57.05(18)
P1 Pd1 N1 C10 -116.4(2)
C1 Pd1 N1 C7 1.80(18)
C18 Pd1 N1 C7 176.19(18)
P1 Pd1 N1 C7 2.7(3)
C18 Pd1 C1 C6 86.2(10)
N1 Pd1 C1 C6 175.5(2)
P1 Pd1 C1 C6 -4.19(19)
C18 Pd1 C1 C2 -86.1(10)
N1 Pd1 C1 C2 3.2(2)
P1 Pd1 C1 C2 -176.5(2)
C6 C1 C2 C3 -0.4(4)
Pd1 C1 C2 C3 172.2(2)
C6 C1 C2 C7 179.6(2)
Pd1 C1 C2 C7 -7.8(3)
C1 C2 C3 C4 -1.2(4)
C7 C2 C3 C4 178.8(3)
C2 C3 C4 C5 1.8(4)
C3 C4 C5 C6 -0.7(4)
C4 C5 C6 C1 -1.0(4)
C4 C5 C6 O1 -179.6(2)
C2 C1 C6 C5 1.5(4)
Pd1 C1 C6 C5 -170.76(19)
C2 C1 C6 O1 -179.9(2)
Pd1 C1 C6 O1 7.8(3)
P1 O1 C6 C5 171.64(19)
P1 O1 C6 C1 -7.0(3)
C1 C2 C7 N1 8.9(3)
C3 C2 C7 N1 -171.1(2)
C8 N1 C7 C2 -127.2(2)
C10 N1 C7 C2 113.4(2)
Pd1 N1 C7 C2 -5.9(3)
C10 N1 C8 C9 -173.5(2)
C7 N1 C8 C9 67.6(3)
Pd1 N1 C8 C9 -54.1(3)
C8 N1 C10 C11 174.3(2)
C7 N1 C10 C11 -66.0(3)
Pd1 N1 C10 C11 54.4(3)
O1 P1 C12 C14 74.31(19)
C15 P1 C12 C14 -178.07(18)
Pd1 P1 C12 C14 -41.9(2)
O1 P1 C12 C13 -162.69(19)
C15 P1 C12 C13 -55.1(2)
Pd1 P1 C12 C13 81.1(2)
O1 P1 C15 C16 -73.29(19)
C12 P1 C15 C16 -179.23(18)
Pd1 P1 C15 C16 44.2(2)
O1 P1 C15 C17 51.8(2)
C12 P1 C15 C17 -54.1(2)
Pd1 P1 C15 C17 169.34(17)
C24 N2 C18 S1 0.3(3)
C24 N2 C18 Pd1 -175.71(16)
C19 S1 C18 N2 -0.19(19)
C19 S1 C18 Pd1 175.96(15)
C1 Pd1 C18 N2 18.2(11)
N1 Pd1 C18 N2 -70.3(2)
P1 Pd1 C18 N2 107.6(2)
C1 Pd1 C18 S1 -157.4(9)
N1 Pd1 C18 S1 114.14(14)
P1 Pd1 C18 S1 -67.95(14)
C18 S1 C19 C20 -179.1(3)
C18 S1 C19 C24 0.02(18)
C24 C19 C20 C21 0.9(4)
S1 C19 C20 C21 179.9(2)
C19 C20 C21 C22 -0.9(4)
C20 C21 C22 C23 0.6(4)
C21 C22 C23 C24 -0.3(4)
C18 N2 C24 C23 179.8(2)
C18 N2 C24 C19 -0.3(3)
C22 C23 C24 N2 -179.7(2)
C22 C23 C24 C19 0.4(4)
C20 C19 C24 N2 179.4(2)
S1 C19 C24 N2 0.1(3)
C20 C19 C24 C23 -0.7(4)
S1 C19 C24 C23 -179.92(19)
C1' Pd1' P1' O1' -1.95(10)
C18' Pd1' P1' O1' 175.41(11)
N1' Pd1' P1' O1' -10.9(2)
C1' Pd1' P1' C15' -115.93(12)
C18' Pd1' P1' C15' 61.43(13)
N1' Pd1' P1' C15' -124.9(2)
C1' Pd1' P1' C12' 110.96(13)
C18' Pd1' P1' C12' -71.67(13)
N1' Pd1' P1' C12' 102.0(2)
C15' P1' O1' C6' 126.93(18)
C12' P1' O1' C6' -121.75(18)
Pd1' P1' O1' C6' 2.75(18)
C1' Pd1' N1' C8' 129.92(17)
C18' Pd1' N1' C8' -47.41(18)
P1' Pd1' N1' C8' 138.85(16)
C1' Pd1' N1' C10' -112.28(17)
C18' Pd1' N1' C10' 70.40(17)
P1' Pd1' N1' C10' -103.3(2)
C1' Pd1' N1' C7' 8.26(16)
C18' Pd1' N1' C7' -169.06(17)
P1' Pd1' N1' C7' 17.2(3)
C18' Pd1' C1' C6' -118.5(19)
N1' Pd1' C1' C6' 178.2(2)
P1' Pd1' C1' C6' 1.14(19)
C18' Pd1' C1' C2' 60(2)
N1' Pd1' C1' C2' -3.58(19)
P1' Pd1' C1' C2' 179.4(2)
C6' C1' C2' C3' -0.7(4)
Pd1' C1' C2' C3' -179.03(19)
C6' C1' C2' C7' 176.2(2)
Pd1' C1' C2' C7' -2.1(3)
C1' C2' C3' C4' -0.4(4)
C7' C2' C3' C4' -177.1(2)
C2' C3' C4' C5' 1.2(4)
C3' C4' C5' C6' -0.8(4)
C4' C5' C6' C1' -0.3(4)
C4' C5' C6' O1' 178.7(2)
C2' C1' C6' C5' 1.1(4)
Pd1' C1' C6' C5' 179.3(2)
C2' C1' C6' O1' -177.9(2)
Pd1' C1' C6' O1' 0.3(3)
P1' O1' C6' C5' 178.8(2)
P1' O1' C6' C1' -2.1(3)
C1' C2' C7' N1' 9.3(3)
C3' C2' C7' N1' -173.9(2)
C8' N1' C7' C2' -133.8(2)
C10' N1' C7' C2' 108.2(2)
Pd1' N1' C7' C2' -11.3(3)
C10' N1' C8' C9' -170.8(2)
C7' N1' C8' C9' 69.6(3)
Pd1' N1' C8' C9' -52.5(3)
C8' N1' C10' C11' 175.6(2)
C7' N1' C10' C11' -65.1(3)
Pd1' N1' C10' C11' 55.6(3)
O1' P1' C12' C13' -168.5(2)
C15' P1' C12' C13' -62.1(2)
Pd1' P1' C12' C13' 74.9(2)
O1' P1' C12' C14' 67.0(2)
C15' P1' C12' C14' 173.4(2)
Pd1' P1' C12' C14' -49.5(2)
O1' P1' C15' C16' 55.4(2)
C12' P1' C15' C16' -50.1(2)
Pd1' P1' C15' C16' 172.39(16)
O1' P1' C15' C17' -69.30(19)
C12' P1' C15' C17' -174.83(19)
Pd1' P1' C15' C17' 47.7(2)
C24' C19' C20' C21' 0.1(4)
C19' C20' C21' C22' 0.5(4)
C20' C21' C22' C23' -0.9(4)
C21' C22' C23' C24' 0.5(4)
C22' C23' C24' C19' 0.1(4)
C20' C19' C24' C23' -0.5(4)
